data_4344088
loop_
_publ_author_name
'Gutov, Oleksii V.'
'Hevia, Miguel Gonz\'alez'
'Escudero-Ad\'an, Eduardo C'
'Shafir, Alexandr'

_publ_section_title
;
 Metal-Organic Framework (MOF) Defects under Control: Insights into the
 Missing Linker Sites and Their Implication in the Reactivity of
 Zirconium-Based Frameworks.
;
_journal_issue 17
_journal_name_full 'Inorganic chemistry'
_journal_page_first 8396
_journal_page_last 8400
_journal_paper_doi 10.1021/acs.inorgchem.5b01053
_journal_volume 54
_journal_year 2015
_chemical_formula_sum 'C84 H48 O32 Zr6'
_chemical_formula_weight 2116.54
_chemical_name_systematic
;
 ?
;
_space_group_IT_number 225
_space_group_name_Hall '-F 4 2 3'
_symmetry_cell_setting cubic
_symmetry_space_group_name_Hall '-F 4 2 3'
_symmetry_space_group_name_H-M 'F m -3 m'
_atom_sites_solution_hydrogens difmap
_audit_creation_method SHELXL-2014
_cell_angle_alpha 90
_cell_angle_beta 90
_cell_angle_gamma 90
_cell_formula_units_Z 4
_cell_length_a 26.812(2)
_cell_length_b 26.812(2)
_cell_length_c 26.812(2)
_cell_measurement_temperature 100(2)
_cell_volume 19275(2)
_computing_cell_refinement 'CrystalClear-SM Expert 2.1 b29 (Rigaku, 2013)'
_computing_data_collection 'CrystalClear-SM Expert 2.1 b29 (Rigaku, 2013)'
_computing_data_reduction 'CrystalClear-SM Expert 2.1 b29 (Rigaku, 2013)'
_computing_molecular_graphics 'SHELXL-2014 (Sheldrick, 2014)'
_computing_publication_material 'SHELXL-2014 (Sheldrick, 2014)'
_computing_structure_refinement 'SHELXL-2014 (Sheldrick, 2014)'
_computing_structure_solution Sir2011
_diffrn_ambient_temperature 100(2)
_diffrn_detector_area_resol_mean 200
_diffrn_detector_type 'PILATUS 200K'
_diffrn_measured_fraction_theta_full 0.996
_diffrn_measured_fraction_theta_max 0.996
_diffrn_measurement_device_type '1/4chi goniometer'
_diffrn_measurement_method
;
 Fullsphere data collection, phi and omega scans
;
_diffrn_measurement_specimen_support 'magnetic support with MicroMount'
_diffrn_radiation_monochromator 'Confocal Max Flux optic'
_diffrn_radiation_type MoK\a
_diffrn_radiation_wavelength 0.7107
_diffrn_reflns_av_R_equivalents 0.1637
_diffrn_reflns_av_unetI/netI 0.0397
_diffrn_reflns_Laue_measured_fraction_full 0.996
_diffrn_reflns_Laue_measured_fraction_max 0.996
_diffrn_reflns_limit_h_max 34
_diffrn_reflns_limit_h_min -34
_diffrn_reflns_limit_k_max 29
_diffrn_reflns_limit_k_min -32
_diffrn_reflns_limit_l_max 34
_diffrn_reflns_limit_l_min -34
_diffrn_reflns_number 36396
_diffrn_reflns_point_group_measured_fraction_full 0.996
_diffrn_reflns_point_group_measured_fraction_max 0.996
_diffrn_reflns_theta_full 25.242
_diffrn_reflns_theta_max 27.133
_diffrn_reflns_theta_min 2.519
_diffrn_source 'Microfocus rotating anode X-ray tube'
_diffrn_source_current 24
_diffrn_source_power 50
_diffrn_source_size '0.2 mm x 0.2 mm fine focus'
_diffrn_source_type 'Rigaku MicroMax-007HF'
_exptl_absorpt_coefficient_mu 0.350
_exptl_absorpt_correction_T_max 0.933
_exptl_absorpt_correction_T_min 0.718
_exptl_absorpt_correction_type empirical
_exptl_absorpt_process_details
; 
 CrystalClear-SM Expert 2.1 b29 (Rigaku, 2013)
;
_exptl_crystal_colour Colorless
_exptl_crystal_density_diffrn 0.729
_exptl_crystal_description Unknown
_exptl_crystal_F_000 4192
_exptl_crystal_size_max 0.20
_exptl_crystal_size_mid 0.20
_exptl_crystal_size_min 0.20
_platon_squeeze_details
;
TITL AGx97_67  F m -3 m     R = 0.07
CELL   26.8120   26.8120   26.8120     90.00     90.00     90.00
SPGR Fm-3m
Q101 0.407 0.093 0.093 !       3.46 eA-3
Q102 0.093 0.500 0.000 !       2.41 eA-3
C103 0.633 0.133 0.133 !       2.22 eA-3
C104 0.329 0.148 0.170 !       1.67 eA-3
C105 0.270 0.500 0.000 !       1.58 eA-3
C106 0.385 0.115 0.115 !       1.33 eA-3
C107 0.819 0.228 0.177 !       1.22 eA-3
C108 0.649 0.352 0.148 !       1.20 eA-3
C109 0.288 0.212 0.212 !       1.08 eA-3
C110 0.866 0.134 0.134 !       1.01 eA-3
C111 0.298 0.181 0.181 !       1.01 eA-3
C112 0.815 0.256 0.189 !       0.97 eA-3
Q113 0.592 0.188-0.002 !       0.95 eA-3
Q114 0.156 0.484 0.156 !       0.93 eA-3
C115 0.823 0.041 0.041 !       0.92 eA-3
C116 0.235 0.235 0.235 !       0.89 eA-3
C117 0.934 0.174 0.066 !       0.89 eA-3
C118 0.500 0.500 0.000 !       0.89 eA-3
C119 0.868 0.272 0.157 !       0.88 eA-3
Q120 0.572 0.133-0.001 !       0.87 eA-3
C121 0.925 0.208 0.077 !       0.86 eA-3
C122 0.348 0.209 0.186 !       0.85 eA-3
C123 0.839 0.163 0.193 !       0.84 eA-3
C124 0.554 0.296 0.058 !       0.84 eA-3
C125 0.750 0.209 0.209 !       0.83 eA-3
C126 0.895 0.136 0.098 !       0.82 eA-3
C127 0.164 0.235 0.166 !       0.79 eA-3
C128 0.183 0.183 0.183 !       0.78 eA-3
C129 0.685 0.311 0.120 !       0.78 eA-3
C130 0.849 0.206 0.194 !       0.76 eA-3
C131 0.789 0.135 0.135 !       0.75 eA-3
Q132 0.357 0.211-0.003 !       0.73 eA-3
C133 0.158 0.342 0.232 !       0.72 eA-3
C134 0.354 0.500 0.000 !       0.72 eA-3
C135 0.680 0.116 0.194 !       0.71 eA-3
Q136 1.000 0.500 0.000 !       0.71 eA-3
Q137 0.021 0.275 0.225 !       0.70 eA-3
C138 0.014 0.164 0.000 !       0.69 eA-3
C139 0.821 0.120 0.108 !       0.67 eA-3
C140 0.036 0.036 0.036 !       0.66 eA-3
C141 0.792 0.022 0.054 !       0.66 eA-3
C142 0.168 0.250 0.250 !       0.64 eA-3
C143 0.138 0.141 0.091 !       0.64 eA-3
C144 0.371 0.257 0.157 !       0.64 eA-3
C145 0.282 0.214 0.148 !       0.61 eA-3
Q146 0.540 0.040 0.040 !       0.61 eA-3
C147 0.796 0.134 0.167 !       0.60 eA-3
Q148 0.414 0.064 0.064 !       0.59 eA-3
Q149 0.086 0.936 0.436 !       0.59 eA-3
Q150 0.586 0.936 0.936 !       0.59 eA-3
C151 0.963 0.155 0.078 !       0.59 eA-3
C152 0.668 0.403 0.097 !       0.59 eA-3
C153 0.492 0.348 0.152 !       0.58 eA-3
C154 0.376 0.125 0.234 !       0.56 eA-3
Q155 0.500 0.365 0.179 !       0.56 eA-3
C156 0.274 0.279 0.196 !       0.55 eA-3
C157 0.236 0.265 0.139 !       0.55 eA-3
Q158 0.500 0.099 0.229 !       0.54 eA-3
C159 0.538 0.483 0.017 !       0.54 eA-3
C160 0.131 0.147 0.177 !       0.53 eA-3
C161 0.599 0.248 0.100 !       0.53 eA-3
C162 0.282 0.266 0.154 !       0.53 eA-3
C163 0.587 0.391 0.096 !       0.53 eA-3
Q164 0.500 0.095 0.046 !       0.52 eA-3
C165 0.781 0.391 0.219 !       0.51 eA-3
C166 0.295 0.250 0.250 !       0.51 eA-3
Q167 1.000 0.255 0.181 !       0.51 eA-3
Q168 0.076 0.311 0.202 !       0.50 eA-3
Q169 0.465 0.244 0.177 !       0.50 eA-3
;
_refine_diff_density_max 0.468
_refine_diff_density_min -0.523
_refine_diff_density_rms 0.077
_refine_ls_extinction_method none
_refine_ls_goodness_of_fit_ref 1.043
_refine_ls_hydrogen_treatment constr
_refine_ls_matrix_type full
_refine_ls_number_parameters 44
_refine_ls_number_reflns 1125
_refine_ls_number_restraints 52
_refine_ls_restrained_S_all 1.077
_refine_ls_R_factor_all 0.0594
_refine_ls_R_factor_gt 0.0401
_refine_ls_shift/su_max 0.000
_refine_ls_shift/su_mean 0.000
_refine_ls_structure_factor_coef Fsqd
_refine_ls_weighting_details 'w=1/[\s^2^(Fo^2^)+(0.0755P)^2^] where P=(Fo^2^+2Fc^2^)/3'
_refine_ls_weighting_scheme calc
_refine_ls_wR_factor_gt 0.1028
_refine_ls_wR_factor_ref 0.1152
_reflns_Friedel_coverage 0.000
_reflns_number_gt 805
_reflns_number_total 1125
_reflns_threshold_expression 'I > 2\s(I)'
_cod_data_source_file ic5b01053_si_002.cif
_cod_data_source_block agx97_67_sq
_cod_depositor_comments
;
The following automatic conversions were performed:

'_symmetry_cell_setting' value 'Cubic' changed to 'cubic' according
to
/usr/data/users/saulius/crontab/automatic-downloads/rss-feeds/ACS/lib/dictionaries/cif_core.dic
dictionary named 'cif_core.dic' version 2.4.2 from 2011-04-26.

Automatic conversion script
Id: cif_fix_values 3271 2015-04-21 07:52:19Z andrius 

 Adding full bibliography for 4344088.cif.
;
_cod_original_cell_volume 19275(5)
_cod_original_sg_symbol_H-M Fm-3m
_cod_database_code 4344088
_shelx_space_group_comment
;
The symmetry employed for this shelxl refinement is uniquely defined
by the following loop, which should always be used as a source of
symmetry information in preference to the above space-group names.
They are only intended as comments.
;
_shelx_estimated_absorpt_t_min 0.933
_shelx_estimated_absorpt_t_max 0.933
_shelxl_version_number 2014-3
_platon_squeeze_void_probe_radius 1.20

loop_
_space_group_symop_operation_xyz
'x, y, z'
'-x, -y, z'
'-x, y, -z'
'x, -y, -z'
'z, x, y'
'z, -x, -y'
'-z, -x, y'
'-z, x, -y'
'y, z, x'
'-y, z, -x'
'y, -z, -x'
'-y, -z, x'
'y, x, -z'
'-y, -x, -z'
'y, -x, z'
'-y, x, z'
'x, z, -y'
'-x, z, y'
'-x, -z, -y'
'x, -z, y'
'z, y, -x'
'z, -y, x'
'-z, y, x'
'-z, -y, -x'
'x, y+1/2, z+1/2'
'-x, -y+1/2, z+1/2'
'-x, y+1/2, -z+1/2'
'x, -y+1/2, -z+1/2'
'z, x+1/2, y+1/2'
'z, -x+1/2, -y+1/2'
'-z, -x+1/2, y+1/2'
'-z, x+1/2, -y+1/2'
'y, z+1/2, x+1/2'
'-y, z+1/2, -x+1/2'
'y, -z+1/2, -x+1/2'
'-y, -z+1/2, x+1/2'
'y, x+1/2, -z+1/2'
'-y, -x+1/2, -z+1/2'
'y, -x+1/2, z+1/2'
'-y, x+1/2, z+1/2'
'x, z+1/2, -y+1/2'
'-x, z+1/2, y+1/2'
'-x, -z+1/2, -y+1/2'
'x, -z+1/2, y+1/2'
'z, y+1/2, -x+1/2'
'z, -y+1/2, x+1/2'
'-z, y+1/2, x+1/2'
'-z, -y+1/2, -x+1/2'
'x+1/2, y, z+1/2'
'-x+1/2, -y, z+1/2'
'-x+1/2, y, -z+1/2'
'x+1/2, -y, -z+1/2'
'z+1/2, x, y+1/2'
'z+1/2, -x, -y+1/2'
'-z+1/2, -x, y+1/2'
'-z+1/2, x, -y+1/2'
'y+1/2, z, x+1/2'
'-y+1/2, z, -x+1/2'
'y+1/2, -z, -x+1/2'
'-y+1/2, -z, x+1/2'
'y+1/2, x, -z+1/2'
'-y+1/2, -x, -z+1/2'
'y+1/2, -x, z+1/2'
'-y+1/2, x, z+1/2'
'x+1/2, z, -y+1/2'
'-x+1/2, z, y+1/2'
'-x+1/2, -z, -y+1/2'
'x+1/2, -z, y+1/2'
'z+1/2, y, -x+1/2'
'z+1/2, -y, x+1/2'
'-z+1/2, y, x+1/2'
'-z+1/2, -y, -x+1/2'
'x+1/2, y+1/2, z'
'-x+1/2, -y+1/2, z'
'-x+1/2, y+1/2, -z'
'x+1/2, -y+1/2, -z'
'z+1/2, x+1/2, y'
'z+1/2, -x+1/2, -y'
'-z+1/2, -x+1/2, y'
'-z+1/2, x+1/2, -y'
'y+1/2, z+1/2, x'
'-y+1/2, z+1/2, -x'
'y+1/2, -z+1/2, -x'
'-y+1/2, -z+1/2, x'
'y+1/2, x+1/2, -z'
'-y+1/2, -x+1/2, -z'
'y+1/2, -x+1/2, z'
'-y+1/2, x+1/2, z'
'x+1/2, z+1/2, -y'
'-x+1/2, z+1/2, y'
'-x+1/2, -z+1/2, -y'
'x+1/2, -z+1/2, y'
'z+1/2, y+1/2, -x'
'z+1/2, -y+1/2, x'
'-z+1/2, y+1/2, x'
'-z+1/2, -y+1/2, -x'
'-x, -y, -z'
'x, y, -z'
'x, -y, z'
'-x, y, z'
'-z, -x, -y'
'-z, x, y'
'z, x, -y'
'z, -x, y'
'-y, -z, -x'
'y, -z, x'
'-y, z, x'
'y, z, -x'
'-y, -x, z'
'y, x, z'
'-y, x, -z'
'y, -x, -z'
'-x, -z, y'
'x, -z, -y'
'x, z, y'
'-x, z, -y'
'-z, -y, x'
'-z, y, -x'
'z, -y, -x'
'z, y, x'
'-x, -y+1/2, -z+1/2'
'x, y+1/2, -z+1/2'
'x, -y+1/2, z+1/2'
'-x, y+1/2, z+1/2'
'-z, -x+1/2, -y+1/2'
'-z, x+1/2, y+1/2'
'z, x+1/2, -y+1/2'
'z, -x+1/2, y+1/2'
'-y, -z+1/2, -x+1/2'
'y, -z+1/2, x+1/2'
'-y, z+1/2, x+1/2'
'y, z+1/2, -x+1/2'
'-y, -x+1/2, z+1/2'
'y, x+1/2, z+1/2'
'-y, x+1/2, -z+1/2'
'y, -x+1/2, -z+1/2'
'-x, -z+1/2, y+1/2'
'x, -z+1/2, -y+1/2'
'x, z+1/2, y+1/2'
'-x, z+1/2, -y+1/2'
'-z, -y+1/2, x+1/2'
'-z, y+1/2, -x+1/2'
'z, -y+1/2, -x+1/2'
'z, y+1/2, x+1/2'
'-x+1/2, -y, -z+1/2'
'x+1/2, y, -z+1/2'
'x+1/2, -y, z+1/2'
'-x+1/2, y, z+1/2'
'-z+1/2, -x, -y+1/2'
'-z+1/2, x, y+1/2'
'z+1/2, x, -y+1/2'
'z+1/2, -x, y+1/2'
'-y+1/2, -z, -x+1/2'
'y+1/2, -z, x+1/2'
'-y+1/2, z, x+1/2'
'y+1/2, z, -x+1/2'
'-y+1/2, -x, z+1/2'
'y+1/2, x, z+1/2'
'-y+1/2, x, -z+1/2'
'y+1/2, -x, -z+1/2'
'-x+1/2, -z, y+1/2'
'x+1/2, -z, -y+1/2'
'x+1/2, z, y+1/2'
'-x+1/2, z, -y+1/2'
'-z+1/2, -y, x+1/2'
'-z+1/2, y, -x+1/2'
'z+1/2, -y, -x+1/2'
'z+1/2, y, x+1/2'
'-x+1/2, -y+1/2, -z'
'x+1/2, y+1/2, -z'
'x+1/2, -y+1/2, z'
'-x+1/2, y+1/2, z'
'-z+1/2, -x+1/2, -y'
'-z+1/2, x+1/2, y'
'z+1/2, x+1/2, -y'
'z+1/2, -x+1/2, y'
'-y+1/2, -z+1/2, -x'
'y+1/2, -z+1/2, x'
'-y+1/2, z+1/2, x'
'y+1/2, z+1/2, -x'
'-y+1/2, -x+1/2, z'
'y+1/2, x+1/2, z'
'-y+1/2, x+1/2, -z'
'y+1/2, -x+1/2, -z'
'-x+1/2, -z+1/2, y'
'x+1/2, -z+1/2, -y'
'x+1/2, z+1/2, y'
'-x+1/2, z+1/2, -y'
'-z+1/2, -y+1/2, x'
'-z+1/2, y+1/2, -x'
'z+1/2, -y+1/2, -x'
'z+1/2, y+1/2, x'

loop_
_atom_site_label
_atom_site_type_symbol
_atom_site_fract_x
_atom_site_fract_y
_atom_site_fract_z
_atom_site_U_iso_or_equiv
_atom_site_adp_type
_atom_site_occupancy
_atom_site_site_symmetry_order
_atom_site_calc_flag
_atom_site_refinement_flags_posn
_atom_site_refinement_flags_adp
_atom_site_refinement_flags_occupancy
_atom_site_disorder_assembly
_atom_site_disorder_group
Zr1 Zr 0.0000 0.40754(2) 0.0000 0.0071(2) Uani 1 8 d S T P . .
O1 O 0.07234(9) 0.36784(9) 0.0000 0.0163(5) Uani 1 2 d S T P A .
C1 C 0.11751(13) 0.38249(13) 0.0000 0.0174(10) Uani 1 4 d S T P . .
C2 C 0.15685(14) 0.34315(14) 0.0000 0.0309(12) Uani 1 4 d DS TU P A .
C3 C 0.1444(2) 0.29416(16) 0.01230(17) 0.0355(14) Uani 0.5 1 d D U P . .
H3 H 0.1119 0.2883 0.0251 0.043 Uiso 0.5 1 d R U P A .
C4 C 0.18080(16) 0.2580(2) 0.01226(17) 0.0384(14) Uani 0.5 1 d D U P A .
H4 H 0.1736 0.2272 0.0282 0.046 Uiso 0.5 1 d R U P . .
C5 C 0.23025(16) 0.26975(16) 0.0000 0.0434(15) Uani 1 4 d DS TU P . .
O2 O 0.05151(17) 0.44849(17) -0.05151(17) 0.0075(13) Uani 0.55 6 d S T P A 1
O3 O 0.0379(2) 0.4621(2) -0.0379(2) 0.0075(13) Uani 0.45 6 d S T P A 2

loop_
_atom_site_aniso_label
_atom_site_aniso_U_11
_atom_site_aniso_U_22
_atom_site_aniso_U_33
_atom_site_aniso_U_23
_atom_site_aniso_U_13
_atom_site_aniso_U_12
Zr1 0.0080(2) 0.0052(3) 0.0080(2) 0.000 0.000 0.000
O1 0.0129(12) 0.0145(12) 0.0213(13) 0.000 0.000 0.0064(9)
C1 0.0125(14) 0.0125(14) 0.027(3) 0.000 0.000 0.0035(18)
C2 0.0207(14) 0.0207(14) 0.051(3) 0.000 0.000 0.0081(19)
C3 0.027(2) 0.0237(19) 0.055(3) 0.0064(18) 0.0026(19) 0.0075(17)
C4 0.030(2) 0.026(2) 0.060(3) 0.005(2) 0.0006(19) 0.0089(18)
C5 0.0322(17) 0.0322(17) 0.066(3) 0.000 0.000 0.009(2)
O2 0.0075(13) 0.0075(13) 0.0075(13) -0.0006(14) 0.0006(14) 0.0006(14)
O3 0.0075(13) 0.0075(13) 0.0075(13) -0.0006(14) 0.0006(14) 0.0006(14)

loop_
_atom_type_symbol
_atom_type_description
_atom_type_scat_dispersion_real
_atom_type_scat_dispersion_imag
_atom_type_scat_source
C C 0.0033 0.0016 'International Tables Vol C Tables 4.2.6.8 and 6.1.1.4'
H H 0.0000 0.0000 'International Tables Vol C Tables 4.2.6.8 and 6.1.1.4'
O O 0.0106 0.0060 'International Tables Vol C Tables 4.2.6.8 and 6.1.1.4'
Zr Zr -2.9673 0.5597 'International Tables Vol C Tables 4.2.6.8 and 6.1.1.4'

loop_
_geom_angle_atom_site_label_1
_geom_angle_atom_site_label_2
_geom_angle_atom_site_label_3
_geom_angle
_geom_angle_site_symmetry_1
_geom_angle_site_symmetry_3
O3 Zr1 O3 59.4(3) . 98
O3 Zr1 O3 89.0(6) . 3
O3 Zr1 O3 59.4(3) 98 3
O3 Zr1 O3 59.4(3) . 100
O3 Zr1 O3 89.0(6) 98 100
O3 Zr1 O3 59.4(3) 3 100
O3 Zr1 O1 84.7(2) . 21
O3 Zr1 O1 141.05(6) 98 21
O3 Zr1 O1 141.05(6) 3 21
O3 Zr1 O1 84.7(2) 100 21
O3 Zr1 O1 141.05(6) . 3
O3 Zr1 O1 141.05(6) 98 3
O3 Zr1 O1 84.7(2) 3 3
O3 Zr1 O1 84.7(2) 100 3
O1 Zr1 O1 76.62(6) 21 3
O3 Zr1 O1 141.05(6) . 23
O3 Zr1 O1 84.7(2) 98 23
O3 Zr1 O1 84.7(2) 3 23
O3 Zr1 O1 141.05(6) 100 23
O1 Zr1 O1 122.49(13) 21 23
O1 Zr1 O1 76.62(6) 3 23
O3 Zr1 O1 84.7(2) . .
O3 Zr1 O1 84.7(2) 98 .
O3 Zr1 O1 141.05(6) 3 .
O3 Zr1 O1 141.05(6) 100 .
O1 Zr1 O1 76.62(6) 21 .
O1 Zr1 O1 122.49(13) 3 .
O1 Zr1 O1 76.62(6) 23 .
O1 Zr1 O2 140.91(4) 21 98
O1 Zr1 O2 140.91(4) 3 98
O1 Zr1 O2 72.27(15) 23 98
O1 Zr1 O2 72.27(15) . 98
O1 Zr1 O2 72.27(15) 21 100
O1 Zr1 O2 72.27(15) 3 100
O1 Zr1 O2 140.91(4) 23 100
O1 Zr1 O2 140.91(4) . 100
O2 Zr1 O2 121.3(4) 98 100
O1 Zr1 O2 140.91(4) 21 3
O1 Zr1 O2 72.27(15) 3 3
O1 Zr1 O2 72.27(15) 23 3
O1 Zr1 O2 140.91(4) . 3
O2 Zr1 O2 76.10(16) 98 3
O2 Zr1 O2 76.10(16) 100 3
O1 Zr1 O2 72.27(15) 21 .
O1 Zr1 O2 140.91(4) 3 .
O1 Zr1 O2 140.91(4) 23 .
O1 Zr1 O2 72.27(15) . .
O2 Zr1 O2 76.10(16) 98 .
O2 Zr1 O2 76.10(16) 100 .
O2 Zr1 O2 121.3(4) 3 .
C1 O1 Zr1 133.3(2) . .
O1 C1 O1 125.9(4) . 181
O1 C1 C2 117.0(2) . .
O1 C1 C2 117.0(2) 181 .
C3 C2 C3 120.5(6) 86 .
C3 C2 C3 27.4(4) 86 181
C3 C2 C3 113.3(6) . 181
C3 C2 C3 113.3(6) 86 98
C3 C2 C3 27.4(4) . 98
C3 C2 C3 120.4(6) 181 98
C3 C2 C1 119.8(3) 86 .
C3 C2 C1 119.8(3) . .
C3 C2 C1 119.8(3) 181 .
C3 C2 C1 119.8(3) 98 .
C3 C3 C4 89.95(8) 98 .
C3 C3 C2 76.33(19) 98 .
C4 C3 C2 119.6(5) . .
C3 C3 C4 64.4(3) 98 98
C4 C3 C4 25.5(3) . 98
C2 C3 C4 110.1(5) . 98
C4 C4 C3 90.05(8) 98 .
C4 C4 C5 76.45(19) 98 .
C3 C4 C5 120.8(6) . .
C4 C4 C3 64.4(3) 98 98
C3 C4 C3 25.6(3) . 98
C5 C4 C3 111.1(5) . 98
C4 C5 C4 118.7(7) . 86
C4 C5 C4 27.1(4) . 98
C4 C5 C4 111.8(6) 86 98
C4 C5 C4 111.8(6) . 181
C4 C5 C4 27.1(4) 86 181
C4 C5 C4 118.8(7) 98 181
C4 C5 C5 120.6(3) . 169
C4 C5 C5 120.6(3) 86 169
C4 C5 C5 120.6(3) 98 169
C4 C5 C5 120.6(3) 181 169
Zr1 O2 Zr1 103.0(2) 177 29_554
Zr1 O2 Zr1 103.0(2) 177 .
Zr1 O2 Zr1 103.0(2) 29_554 .
Zr1 O3 Zr1 117.46(15) 177 29_554
Zr1 O3 Zr1 117.46(15) 177 .
Zr1 O3 Zr1 117.46(15) 29_554 .

loop_
_geom_bond_atom_site_label_1
_geom_bond_atom_site_label_2
_geom_bond_distance
_geom_bond_site_symmetry_2
Zr1 O3 2.0509(17) .
Zr1 O3 2.0509(17) 98
Zr1 O3 2.0509(16) 3
Zr1 O3 2.0509(16) 100
Zr1 O1 2.212(2) 21
Zr1 O1 2.212(2) 3
Zr1 O1 2.212(2) 23
Zr1 O1 2.212(2) .
Zr1 O2 2.241(3) 98
Zr1 O2 2.241(3) 100
Zr1 O2 2.241(3) 3
Zr1 O2 2.241(3) .
O1 C1 1.273(3) .
C1 O1 1.273(3) 181
C1 C2 1.492(7) .
C2 C3 1.395(4) 86
C2 C3 1.395(4) .
C2 C3 1.395(4) 181
C2 C3 1.395(4) 98
C3 C3 0.660(9) 98
C3 C4 1.376(7) .
C3 C4 1.526(8) 98
C4 C4 0.657(9) 98
C4 C5 1.402(4) .
C4 C3 1.525(8) 98
C5 C4 1.402(4) 86
C5 C4 1.402(4) 98
C5 C4 1.402(4) 181
C5 C5 1.498(12) 169
O2 Zr1 2.241(3) 177
O2 Zr1 2.241(3) 29_554
O3 Zr1 2.0509(17) 177
O3 Zr1 2.0509(17) 29_554

loop_
_geom_torsion_atom_site_label_1
_geom_torsion_atom_site_label_2
_geom_torsion_atom_site_label_3
_geom_torsion_atom_site_label_4
_geom_torsion
_geom_torsion_site_symmetry_1
_geom_torsion_site_symmetry_4
Zr1 O1 C1 O1 0.0 . 181
Zr1 O1 C1 C2 180.0 . .
O1 C1 C2 C3 164.2(2) . 86
O1 C1 C2 C3 -15.8(2) 181 86
O1 C1 C2 C3 -15.8(2) . .
O1 C1 C2 C3 164.2(2) 181 .
O1 C1 C2 C3 -164.2(2) . 181
O1 C1 C2 C3 15.8(2) 181 181
O1 C1 C2 C3 15.8(2) . 98
O1 C1 C2 C3 -164.2(2) 181 98
C3 C2 C3 C3 -81.99(14) 86 98
C3 C2 C3 C3 -111.7(4) 181 98
C1 C2 C3 C3 98.01(14) . 98
C3 C2 C3 C4 0.00(2) 86 .
C3 C2 C3 C4 -29.7(4) 181 .
C3 C2 C3 C4 82.00(14) 98 .
C1 C2 C3 C4 180.00(2) . .
C3 C2 C3 C4 -26.2(3) 86 98
C3 C2 C3 C4 -55.9(6) 181 98
C3 C2 C3 C4 55.8(4) 98 98
C1 C2 C3 C4 153.8(3) . 98
C3 C3 C4 C4 -0.005(2) 98 98
C2 C3 C4 C4 -74.2(2) . 98
C3 C3 C4 C5 74.2(2) 98 .
C2 C3 C4 C5 0.00(5) . .
C4 C3 C4 C5 74.2(2) 98 .
C2 C3 C4 C3 -74.2(2) . 98
C4 C3 C4 C3 0.005(3) 98 98
C4 C4 C5 C4 81.80(14) 98 86
C3 C4 C5 C4 0.00(2) . 86
C3 C4 C5 C4 26.5(3) 98 86
C3 C4 C5 C4 -81.80(15) . 98
C3 C4 C5 C4 -55.3(4) 98 98
C4 C4 C5 C4 110.9(4) 98 181
C3 C4 C5 C4 29.1(4) . 181
C3 C4 C5 C4 55.6(6) 98 181
C4 C4 C5 C5 -98.20(14) 98 169
C3 C4 C5 C5 180.00(2) . 169
C3 C4 C5 C5 -153.5(3) 98 169

loop_
_platon_squeeze_void_nr
_platon_squeeze_void_average_x
_platon_squeeze_void_average_y
_platon_squeeze_void_average_z
_platon_squeeze_void_volume
_platon_squeeze_void_count_electrons
_platon_squeeze_void_content
1 -0.003 -0.007 -0.004 12277 2373 ' '
